data_1570744
loop_
_publ_author_name
'Morteza Najarian, Amin'
'Dinic, Filip'
'Chen, Hao'
'Sabatini, Randy'
'Zheng, Chao'
'Lough, Alan J.'
'Maris, Thierry'
'Saidaminov, Makhsud I.'
'Garcia de Arquer, F. Pelayo'
'Voznyy, Oleksandr'
'Hoogland, Sjoerd'
'Sargent, Edward H.'

_publ_section_title
;
 Homomeric Chains of intermolecular bonds scaffold octahedral germanium
 perovskites
;
_journal_name_full Nature
_journal_page_first 328
_journal_page_last 335
_journal_paper_doi 10.1038/s41586-023-06209-y
_journal_volume 620
_journal_year 2023
_chemical_formula_moiety 'Ge3 I12, 4(C3 H12 N2), 2(I), 2(H2 O)'
_chemical_formula_sum 'C12 H52 Ge3 I14 N8 O2'
_chemical_formula_weight 2334.98
_chemical_name_systematic
;
catena-[tetrakis(1,3-(propane-1,3-diaminium)  
bis(m-iodo)-bis(iodo)-germanium(ii)] dihydrate
;
_space_group_crystal_system triclinic
_space_group_IT_number 2
_space_group_name_Hall '-P 1'
_space_group_name_H-M_alt 'P -1'
_atom_sites_solution_hydrogens mixed
_atom_sites_solution_primary direct
_audit_creation_method SHELXL-2019/1
_cell_angle_alpha 90.206(3)
_cell_angle_beta 104.865(3)
_cell_angle_gamma 109.288(3)
_cell_formula_units_Z 1
_cell_length_a 8.3890(8)
_cell_length_b 11.1217(11)
_cell_length_c 14.7309(12)
_cell_measurement_reflns_used 7073
_cell_measurement_temperature 150(2)
_cell_measurement_theta_max 27.41
_cell_measurement_theta_min 2.31
_cell_volume 1247.9(2)
_computing_cell_refinement APEX4
_computing_data_collection 'APEX4 (Bruker AXS, 2021)'
_computing_data_reduction APEX4
_computing_molecular_graphics 'PLATON (Spek, 2009)'
_computing_publication_material 'SHELXTL (Sheldrick, 2008)'
_computing_structure_refinement 'SHELXL-2019/1 (Sheldrick, 2015b)'
_computing_structure_solution 'SHELXT 2018/2 (Sheldrick, 2015a)'
_diffrn_ambient_temperature 150(2)
_diffrn_measured_fraction_theta_full 0.999
_diffrn_measured_fraction_theta_max 0.998
_diffrn_measurement_device_type 'Bruker Kappa APEX-DUO CMOS PHOTON II'
_diffrn_measurement_method '\f and \w scans'
_diffrn_radiation_type MoK\a
_diffrn_radiation_wavelength 0.71073
_diffrn_reflns_av_R_equivalents 0.0382
_diffrn_reflns_av_unetI/netI 0.0370
_diffrn_reflns_Laue_measured_fraction_full 0.999
_diffrn_reflns_Laue_measured_fraction_max 0.998
_diffrn_reflns_limit_h_max 10
_diffrn_reflns_limit_h_min -10
_diffrn_reflns_limit_k_max 14
_diffrn_reflns_limit_k_min -14
_diffrn_reflns_limit_l_max 19
_diffrn_reflns_limit_l_min -18
_diffrn_reflns_number 24678
_diffrn_reflns_point_group_measured_fraction_full 0.999
_diffrn_reflns_point_group_measured_fraction_max 0.998
_diffrn_reflns_theta_full 25.242
_diffrn_reflns_theta_max 27.489
_diffrn_reflns_theta_min 1.949
_diffrn_source 'sealed tube with Bruker Triumph monochromator'
_exptl_absorpt_coefficient_mu 10.477
_exptl_absorpt_correction_T_max 0.7456
_exptl_absorpt_correction_T_min 0.5904
_exptl_absorpt_correction_type multi-scan
_exptl_absorpt_process_details 'SADABS (Krause et al., 2015)'
_exptl_crystal_colour colourless
_exptl_crystal_density_diffrn 3.107
_exptl_crystal_description Shard
_exptl_crystal_F_000 1034
_exptl_crystal_size_max 0.150
_exptl_crystal_size_mid 0.120
_exptl_crystal_size_min 0.070
_refine_diff_density_max 0.645
_refine_diff_density_min -0.753
_refine_diff_density_rms 0.163
_refine_ls_extinction_coef .
_refine_ls_extinction_method none
_refine_ls_goodness_of_fit_ref 1.060
_refine_ls_hydrogen_treatment mixed
_refine_ls_matrix_type full
_refine_ls_number_parameters 190
_refine_ls_number_reflns 5699
_refine_ls_number_restraints 0
_refine_ls_restrained_S_all 1.060
_refine_ls_R_factor_all 0.0352
_refine_ls_R_factor_gt 0.0236
_refine_ls_shift/su_max 0.001
_refine_ls_shift/su_mean 0.000
_refine_ls_structure_factor_coef Fsqd
_refine_ls_weighting_details 'w=1/[\s^2^(Fo^2^)+(0.0100P)^2^+0.7413P] where P=(Fo^2^+2Fc^2^)/3'
_refine_ls_weighting_scheme calc
_refine_ls_wR_factor_gt 0.0411
_refine_ls_wR_factor_ref 0.0426
_reflns_Friedel_coverage 0.000
_reflns_Friedel_fraction_full .
_reflns_Friedel_fraction_max .
_reflns_number_gt 4690
_reflns_number_total 5699
_reflns_threshold_expression 'I > 2\s(I)'
_cod_data_source_file 20-_DiAPr_GeI4.cif
_cod_data_source_block diapr
_cod_database_code 1570744

loop_
_space_group_symop_id
_space_group_symop_operation_xyz
1 'x, y, z'
2 '-x, -y, -z'

loop_
_atom_site_label
_atom_site_type_symbol
_atom_site_fract_x
_atom_site_fract_y
_atom_site_fract_z
_atom_site_U_iso_or_equiv
_atom_site_adp_type
_atom_site_occupancy
_atom_site_site_symmetry_order
_atom_site_calc_flag
_atom_site_refinement_flags_posn
_atom_site_refinement_flags_adp
_atom_site_refinement_flags_occupancy
_atom_site_disorder_assembly
_atom_site_disorder_group
Ge1 Ge 0.500000 0.500000 0.500000 0.01636(14) Uani 1 2 d S . P . .
Ge2 Ge 0.24300(6) 0.69698(4) 0.77545(3) 0.01593(10) Uani 1 1 d . . . . .
I1 I 0.14715(4) 0.40537(3) 0.35860(2) 0.01944(7) Uani 1 1 d . . . . .
I2 I 0.33731(4) 0.54096(3) 0.64870(2) 0.01990(7) Uani 1 1 d . . . . .
I3 I 0.55495(4) 0.76962(2) 0.45160(2) 0.01784(7) Uani 1 1 d . . . . .
I4 I 0.32829(4) 0.90056(2) 0.66901(2) 0.01772(7) Uani 1 1 d . . . . .
I5 I 0.58073(4) 0.77261(3) 0.90647(2) 0.01875(7) Uani 1 1 d . . . . .
I6 I 0.09688(4) 0.39517(3) 0.86158(2) 0.02497(7) Uani 1 1 d . . . . .
I7 I 0.11810(4) 0.84762(3) 0.89882(2) 0.01935(7) Uani 1 1 d . . . . .
N1 N -0.0946(5) 0.3036(3) 0.5515(2) 0.0233(8) Uani 1 1 d . . . . .
H1C H -0.019015 0.353962 0.521111 0.035 Uiso 1 1 calc R U . . .
H1D H -0.104223 0.352271 0.598190 0.035 Uiso 1 1 calc R U . . .
H1E H -0.201898 0.266527 0.509655 0.035 Uiso 1 1 calc R U . . .
N2 N -0.2278(5) -0.1071(3) 0.6953(2) 0.0220(8) Uani 1 1 d . . . . .
H2C H -0.182207 -0.168014 0.718542 0.033 Uiso 1 1 calc R U . . .
H2D H -0.323632 -0.143022 0.645470 0.033 Uiso 1 1 calc R U . . .
H2E H -0.259775 -0.073232 0.741210 0.033 Uiso 1 1 calc R U . . .
C1 C -0.0272(6) 0.2027(4) 0.5929(3) 0.0249(10) Uani 1 1 d . . . . .
H1A H 0.074555 0.241608 0.648385 0.030 Uiso 1 1 calc R U . . .
H1B H 0.013987 0.165888 0.545886 0.030 Uiso 1 1 calc R U . . .
C2 C -0.1646(6) 0.0972(4) 0.6226(3) 0.0190(9) Uani 1 1 d . . . . .
H2A H -0.205383 0.133508 0.670036 0.023 Uiso 1 1 calc R U . . .
H2B H -0.266619 0.058037 0.567287 0.023 Uiso 1 1 calc R U . . .
C3 C -0.0932(6) -0.0039(4) 0.6639(3) 0.0243(10) Uani 1 1 d . . . . .
H3A H -0.054763 -0.041479 0.615971 0.029 Uiso 1 1 calc R U . . .
H3B H 0.010489 0.035672 0.718319 0.029 Uiso 1 1 calc R U . . .
N3 N -0.2194(5) 0.5348(3) 0.8881(3) 0.0274(9) Uani 1 1 d . . . . .
H3C H -0.168151 0.587201 0.942870 0.041 Uiso 1 1 calc R U . . .
H3D H -0.272087 0.575683 0.842985 0.041 Uiso 1 1 calc R U . . .
H3E H -0.136172 0.514140 0.868868 0.041 Uiso 1 1 calc R U . . .
N4 N -0.4994(5) 0.1161(3) 0.8840(2) 0.0215(8) Uani 1 1 d . . . . .
H4C H -0.584609 0.038399 0.879256 0.032 Uiso 1 1 calc R U . . .
H4D H -0.458378 0.150324 0.945252 0.032 Uiso 1 1 calc R U . . .
H4E H -0.409826 0.106488 0.864132 0.032 Uiso 1 1 calc R U . . .
C4 C -0.3541(6) 0.4153(4) 0.9040(3) 0.0252(10) Uani 1 1 d . . . . .
H4A H -0.446687 0.437236 0.923184 0.030 Uiso 1 1 calc R U . . .
H4B H -0.298364 0.372940 0.955348 0.030 Uiso 1 1 calc R U . . .
C5 C -0.4349(6) 0.3254(4) 0.8145(3) 0.0262(11) Uani 1 1 d . . . . .
H5A H -0.487313 0.369603 0.763255 0.031 Uiso 1 1 calc R U . . .
H5B H -0.341172 0.304033 0.796079 0.031 Uiso 1 1 calc R U . . .
C6 C -0.5740(6) 0.2032(4) 0.8241(3) 0.0248(10) Uani 1 1 d . . . . .
H6A H -0.657964 0.224382 0.852134 0.030 Uiso 1 1 calc R U . . .
H6B H -0.639636 0.158117 0.760567 0.030 Uiso 1 1 calc R U . . .
O1W O -0.1925(5) 0.0805(4) 0.8480(2) 0.0272(8) Uani 1 1 d . . . . .
H1WA H -0.180(8) 0.041(5) 0.895(4) 0.057(19) Uiso 1 1 d . . . . .
H1WB H -0.110(9) 0.150(6) 0.862(4) 0.07(2) Uiso 1 1 d . . . . .

loop_
_atom_site_aniso_label
_atom_site_aniso_U_11
_atom_site_aniso_U_22
_atom_site_aniso_U_33
_atom_site_aniso_U_23
_atom_site_aniso_U_13
_atom_site_aniso_U_12
Ge1 0.0146(3) 0.0170(3) 0.0169(3) 0.0005(2) 0.0028(3) 0.0058(3)
Ge2 0.0148(2) 0.0167(2) 0.0156(2) 0.00153(17) 0.00423(19) 0.00436(19)
I1 0.01418(15) 0.02080(15) 0.01986(14) -0.00195(11) -0.00158(11) 0.00623(12)
I2 0.02483(16) 0.01899(15) 0.02095(14) 0.00178(11) 0.01220(12) 0.00956(12)
I3 0.02016(15) 0.01498(14) 0.01949(14) 0.00428(11) 0.00599(12) 0.00698(12)
I4 0.02043(15) 0.01500(14) 0.01797(13) 0.00215(11) 0.00594(12) 0.00586(12)
I5 0.01456(15) 0.02253(15) 0.01795(14) 0.00101(11) 0.00230(11) 0.00642(12)
I6 0.02732(18) 0.02385(16) 0.02798(15) 0.00625(12) 0.01272(14) 0.01027(14)
I7 0.01656(15) 0.02284(15) 0.01718(13) -0.00038(11) 0.00502(12) 0.00456(12)
N1 0.020(2) 0.022(2) 0.025(2) 0.0015(16) 0.0059(17) 0.0041(17)
N2 0.028(2) 0.0179(19) 0.0257(19) 0.0085(15) 0.0095(17) 0.0126(17)
C1 0.018(2) 0.024(3) 0.033(3) 0.005(2) 0.005(2) 0.010(2)
C2 0.023(2) 0.019(2) 0.020(2) 0.0009(17) 0.0098(19) 0.0104(19)
C3 0.016(2) 0.031(3) 0.029(2) 0.008(2) 0.006(2) 0.013(2)
N3 0.033(2) 0.016(2) 0.038(2) 0.0059(17) 0.019(2) 0.0092(18)
N4 0.018(2) 0.0189(19) 0.0218(19) -0.0043(15) 0.0049(16) -0.0003(16)
C4 0.026(3) 0.018(2) 0.033(3) 0.004(2) 0.013(2) 0.005(2)
C5 0.038(3) 0.025(3) 0.016(2) 0.0023(18) 0.003(2) 0.015(2)
C6 0.021(3) 0.023(2) 0.028(2) -0.0055(19) 0.000(2) 0.010(2)
O1W 0.031(2) 0.028(2) 0.0210(17) 0.0039(15) 0.0081(16) 0.0071(18)

loop_
_atom_type_symbol
_atom_type_description
_atom_type_scat_dispersion_real
_atom_type_scat_dispersion_imag
_atom_type_scat_source
C C 0.0033 0.0016 'International Tables Vol C Tables 4.2.6.8 and 6.1.1.4'
H H 0.0000 0.0000 'International Tables Vol C Tables 4.2.6.8 and 6.1.1.4'
N N 0.0061 0.0033 'International Tables Vol C Tables 4.2.6.8 and 6.1.1.4'
Ge Ge 0.1547 1.8001 'International Tables Vol C Tables 4.2.6.8 and 6.1.1.4'
I I -0.4742 1.8119 'International Tables Vol C Tables 4.2.6.8 and 6.1.1.4'
O O 0.0106 0.0060 'International Tables Vol C Tables 4.2.6.8 and 6.1.1.4'

loop_
_geom_angle_atom_site_label_1
_geom_angle_atom_site_label_2
_geom_angle_atom_site_label_3
_geom_angle
_geom_angle_site_symmetry_1
_geom_angle_site_symmetry_3
I2 Ge1 I2 180.0 2_666 .
I2 Ge1 I1 89.449(11) 2_666 .
I2 Ge1 I1 90.550(11) . .
I2 Ge1 I1 90.551(11) 2_666 2_666
I2 Ge1 I1 89.450(10) . 2_666
I1 Ge1 I1 180.0 . 2_666
I2 Ge1 I3 90.475(8) 2_666 2_666
I2 Ge1 I3 89.526(8) . 2_666
I1 Ge1 I3 88.605(9) . 2_666
I1 Ge1 I3 91.395(8) 2_666 2_666
I2 Ge1 I3 89.526(8) 2_666 .
I2 Ge1 I3 90.474(8) . .
I1 Ge1 I3 91.395(9) . .
I1 Ge1 I3 88.604(8) 2_666 .
I3 Ge1 I3 179.999(12) 2_666 .
I4 Ge2 I5 94.661(16) . .
I4 Ge2 I2 89.652(15) . .
I5 Ge2 I2 92.961(16) . .
Ge2 I2 Ge1 154.707(13) . .
C1 N1 H1C 109.5 . .
C1 N1 H1D 109.5 . .
H1C N1 H1D 109.5 . .
C1 N1 H1E 109.5 . .
H1C N1 H1E 109.5 . .
H1D N1 H1E 109.5 . .
C3 N2 H2C 109.5 . .
C3 N2 H2D 109.5 . .
H2C N2 H2D 109.5 . .
C3 N2 H2E 109.5 . .
H2C N2 H2E 109.5 . .
H2D N2 H2E 109.5 . .
N1 C1 C2 112.3(3) . .
N1 C1 H1A 109.2 . .
C2 C1 H1A 109.2 . .
N1 C1 H1B 109.2 . .
C2 C1 H1B 109.2 . .
H1A C1 H1B 107.9 . .
C3 C2 C1 111.2(4) . .
C3 C2 H2A 109.4 . .
C1 C2 H2A 109.4 . .
C3 C2 H2B 109.4 . .
C1 C2 H2B 109.4 . .
H2A C2 H2B 108.0 . .
N2 C3 C2 111.3(3) . .
N2 C3 H3A 109.4 . .
C2 C3 H3A 109.4 . .
N2 C3 H3B 109.4 . .
C2 C3 H3B 109.4 . .
H3A C3 H3B 108.0 . .
C4 N3 H3C 109.5 . .
C4 N3 H3D 109.5 . .
H3C N3 H3D 109.5 . .
C4 N3 H3E 109.5 . .
H3C N3 H3E 109.5 . .
H3D N3 H3E 109.5 . .
C6 N4 H4C 109.5 . .
C6 N4 H4D 109.5 . .
H4C N4 H4D 109.5 . .
C6 N4 H4E 109.5 . .
H4C N4 H4E 109.5 . .
H4D N4 H4E 109.5 . .
N3 C4 C5 109.9(3) . .
N3 C4 H4A 109.7 . .
C5 C4 H4A 109.7 . .
N3 C4 H4B 109.7 . .
C5 C4 H4B 109.7 . .
H4A C4 H4B 108.2 . .
C6 C5 C4 113.2(4) . .
C6 C5 H5A 108.9 . .
C4 C5 H5A 108.9 . .
C6 C5 H5B 108.9 . .
C4 C5 H5B 108.9 . .
H5A C5 H5B 107.7 . .
N4 C6 C5 112.6(4) . .
N4 C6 H6A 109.1 . .
C5 C6 H6A 109.1 . .
N4 C6 H6B 109.1 . .
C5 C6 H6B 109.1 . .
H6A C6 H6B 107.8 . .
H1WA O1W H1WB 106(6) . .

loop_
_geom_bond_atom_site_label_1
_geom_bond_atom_site_label_2
_geom_bond_distance
_geom_bond_site_symmetry_2
Ge1 I2 2.9675(3) 2_666
Ge1 I2 2.9675(3) .
Ge1 I1 2.9951(4) .
Ge1 I1 2.9951(4) 2_666
Ge1 I3 2.9973(4) 2_666
Ge1 I3 2.9973(4) .
Ge2 I4 2.7618(5) .
Ge2 I5 2.8404(6) .
Ge2 I2 2.9605(5) .
N1 C1 1.483(5) .
N1 H1C 0.9100 .
N1 H1D 0.9100 .
N1 H1E 0.9100 .
N2 C3 1.491(5) .
N2 H2C 0.9100 .
N2 H2D 0.9100 .
N2 H2E 0.9100 .
C1 C2 1.505(6) .
C1 H1A 0.9900 .
C1 H1B 0.9900 .
C2 C3 1.501(5) .
C2 H2A 0.9900 .
C2 H2B 0.9900 .
C3 H3A 0.9900 .
C3 H3B 0.9900 .
N3 C4 1.498(5) .
N3 H3C 0.9100 .
N3 H3D 0.9100 .
N3 H3E 0.9100 .
N4 C6 1.495(5) .
N4 H4C 0.9100 .
N4 H4D 0.9100 .
N4 H4E 0.9100 .
C4 C5 1.511(6) .
C4 H4A 0.9900 .
C4 H4B 0.9900 .
C5 C6 1.505(6) .
C5 H5A 0.9900 .
C5 H5B 0.9900 .
C6 H6A 0.9900 .
C6 H6B 0.9900 .
O1W H1WA 0.82(6) .
O1W H1WB 0.83(7) .

loop_
_geom_hbond_atom_site_label_D
_geom_hbond_atom_site_label_H
_geom_hbond_atom_site_label_A
_geom_hbond_distance_DH
_geom_hbond_distance_HA
_geom_hbond_distance_DA
_geom_hbond_angle_DHA
_geom_hbond_site_symmetry_A
_geom_hbond_publ_flag
N1 H1C I1 0.91 3.03 3.864(3) 152.7 . yes
N1 H1C I2 0.91 3.13 3.625(4) 116.5 . yes
N1 H1D I1 0.91 2.92 3.693(3) 143.2 2_566 yes
N1 H1E I3 0.91 3.06 3.662(4) 125.7 2_566 yes
N1 H1E I4 0.91 2.96 3.645(4) 133.8 2_566 yes
N2 H2C I1 0.91 3.00 3.719(3) 137.0 2_556 yes
N2 H2C I7 0.91 3.12 3.765(4) 130.0 1_545 yes
N2 H2D I3 0.91 2.82 3.612(4) 145.8 1_445 yes
N2 H2D I4 0.91 3.21 3.673(4) 113.5 1_445 yes
N2 H2E I5 0.91 3.29 3.901(3) 126.3 1_445 yes
N2 H2E O1W 0.91 2.15 2.952(5) 147.2 . yes
C2 H2B I3 0.99 3.30 4.048(4) 133.4 1_445 yes
N3 H3C I6 0.91 2.78 3.573(4) 146.3 2_567 yes
N3 H3D I5 0.91 3.09 3.611(4) 118.1 1_455 yes
N3 H3E I6 0.91 2.72 3.585(4) 159.2 . yes
N4 H4C I7 0.91 2.77 3.646(3) 161.4 1_445 yes
N4 H4D I5 0.91 2.88 3.624(3) 140.2 2_567 yes
N4 H4D I7 0.91 3.17 3.810(3) 129.6 2_567 yes
N4 H4E O1W 0.91 2.01 2.905(5) 168.2 . yes
C5 H5A I2 0.99 3.04 4.005(4) 164.9 1_455 yes
C6 H6A I6 0.99 3.25 4.141(4) 150.2 1_455 yes
C6 H6B I4 0.99 3.06 3.793(4) 131.7 1_445 yes
O1W H1WA I5 0.82(6) 3.03(6) 3.556(4) 124(5) 1_445 yes
O1W H1WA I7 0.82(6) 3.13(6) 3.659(3) 124(4) 2_567 yes
O1W H1WB I6 0.83(7) 2.70(7) 3.509(4) 163(6) . yes

loop_
_geom_torsion_atom_site_label_1
_geom_torsion_atom_site_label_2
_geom_torsion_atom_site_label_3
_geom_torsion_atom_site_label_4
_geom_torsion
_geom_torsion_site_symmetry_1
_geom_torsion_site_symmetry_2
_geom_torsion_site_symmetry_3
_geom_torsion_site_symmetry_4
N1 C1 C2 C3 179.7(4) . . . .
C1 C2 C3 N2 178.8(3) . . . .
N3 C4 C5 C6 -179.2(4) . . . .
C4 C5 C6 N4 -71.5(5) . . . .
